data_6000217
loop_
_publ_author_name
'Lasocha, W.'
'Jansen, J.'
'Schenk, H.'

_publ_section_title
;
 crystal-structure of fibrillar anilinum trimolybdate
 2(C6H5NH3).Mo3O10.4H(2)O X-ray-powder data
;
_journal_name_full 'Journal of Solid State Chemistry'
_journal_page_first 103
_journal_page_last 107
_journal_paper_doi 10.1006/jssc.1995.1252
_journal_volume 117
_journal_year 1995
_chemical_formula_sum 'C6 H16 Mo3 N O14'
_space_group_IT_number 62
_space_group_name_Hall '-P 2ac 2n'
_space_group_name_H-M_alt 'P n m a'
_symmetry_cell_setting orthorhombic
_cell_angle_alpha 90.000
_cell_angle_beta 90.000
_cell_angle_gamma 90.000
_cell_formula_units_Z 4
_cell_length_a 11.0701(7)
_cell_length_b 7.6131(7)
_cell_length_c 25.550(2)
_cell_volume 2153.3(5)
_cod_database_code 6000217

loop_
_atom_site_label
_atom_site_fract_x
_atom_site_fract_y
_atom_site_fract_z
? ? ? ?
